data_4516047
loop_
_publ_author_name
'Mishra, Vishwesh'
'Thirupathi, Natesan'

_publ_section_title
;
 Critical Role of Anions in Platinum(II) Precursors upon the Structural
 Motifs of Six-Membered Cycloplatinated
 <i>N</i>,<i>N</i>',<i>N</i>&#x2033;-Triarylguanidines.
;
_journal_issue 6
_journal_name_full 'ACS omega'
_journal_page_first 6075
_journal_page_last 6090
_journal_paper_doi 10.1021/acsomega.8b00782
_journal_volume 3
_journal_year 2018
_chemical_formula_moiety 'C44 H46 Cl2 N6 Pt'
_chemical_formula_sum 'C44 H46 Cl2 N6 Pt'
_chemical_formula_weight 924.86
_space_group_crystal_system triclinic
_space_group_IT_number 2
_space_group_name_Hall '-P 1'
_space_group_name_H-M_alt 'P -1'
_atom_sites_solution_hydrogens geom
_audit_creation_method SHELXL-2017/1
_cell_angle_alpha 90.265(5)
_cell_angle_beta 106.810(4)
_cell_angle_gamma 109.349(4)
_cell_formula_units_Z 2
_cell_length_a 11.2411(10)
_cell_length_b 13.8079(13)
_cell_length_c 14.6138(14)
_cell_measurement_reflns_used 7437
_cell_measurement_temperature 293(2)
_cell_measurement_theta_max 46.111
_cell_measurement_theta_min 5.586
_cell_volume 2036.0(3)
_computing_cell_refinement 'APEX2/SAINT (Bruker, 2004)'
_computing_data_collection 'APEX2 (Bruker, 2004)'
_computing_data_reduction 'SAINT/XPREP (Bruker, 2004)'
_computing_molecular_graphics Olex2
_computing_publication_material 'WINGX 2014'
_computing_structure_refinement 'SHELXL-2017/1 (Sheldrick, 2017)'
_computing_structure_solution 'SHELXS-2016 (Sheldrick, 2016)'
_diffrn_ambient_temperature 293(2)
_diffrn_measured_fraction_theta_full 0.997
_diffrn_measured_fraction_theta_max 0.993
_diffrn_measurement_device_type 'Bruker axs kappa apex2 CCD Diffractometer'
_diffrn_measurement_method '\w and \f scan'
_diffrn_radiation_type MoK\a
_diffrn_radiation_wavelength 0.71073
_diffrn_reflns_av_R_equivalents 0.0678
_diffrn_reflns_av_unetI/netI 0.0753
_diffrn_reflns_Laue_measured_fraction_full 0.997
_diffrn_reflns_Laue_measured_fraction_max 0.993
_diffrn_reflns_limit_h_max 13
_diffrn_reflns_limit_h_min -14
_diffrn_reflns_limit_k_max 17
_diffrn_reflns_limit_k_min -14
_diffrn_reflns_limit_l_max 18
_diffrn_reflns_limit_l_min -18
_diffrn_reflns_number 29805
_diffrn_reflns_point_group_measured_fraction_full 0.997
_diffrn_reflns_point_group_measured_fraction_max 0.993
_diffrn_reflns_theta_full 25.242
_diffrn_reflns_theta_max 26.373
_diffrn_reflns_theta_min 2.276
_diffrn_source 'fine-focus sealed tube'
_exptl_absorpt_coefficient_mu 3.616
_exptl_absorpt_correction_T_max 0.4101
_exptl_absorpt_correction_T_min 0.3643
_exptl_absorpt_correction_type multi-scan
_exptl_absorpt_process_details 'SADABS (Bruker, 1999)'
_exptl_crystal_colour Orange
_exptl_crystal_density_diffrn 1.509
_exptl_crystal_description Block
_exptl_crystal_F_000 928
_exptl_crystal_size_max 0.350
_exptl_crystal_size_mid 0.300
_exptl_crystal_size_min 0.300
_refine_diff_density_max 2.658
_refine_diff_density_min -2.116
_refine_diff_density_rms 0.186
_refine_ls_extinction_method none
_refine_ls_goodness_of_fit_ref 1.038
_refine_ls_hydrogen_treatment constr
_refine_ls_matrix_type full
_refine_ls_number_parameters 478
_refine_ls_number_reflns 8267
_refine_ls_number_restraints 329
_refine_ls_restrained_S_all 1.056
_refine_ls_R_factor_all 0.0863
_refine_ls_R_factor_gt 0.0569
_refine_ls_shift/su_max 0.002
_refine_ls_shift/su_mean 0.000
_refine_ls_structure_factor_coef Fsqd
_refine_ls_weighting_details 'w=1/[\s^2^(Fo^2^)+(0.0937P)^2^] where P=(Fo^2^+2Fc^2^)/3'
_refine_ls_weighting_scheme calc
_refine_ls_wR_factor_gt 0.1382
_refine_ls_wR_factor_ref 0.1574
_reflns_Friedel_coverage 0.000
_reflns_number_gt 6055
_reflns_number_total 8267
_reflns_threshold_expression 'I > 2\s(I)'
_cod_data_source_file ao8b00782_si_002.cif
_cod_data_source_block Complex-8
_cod_database_code 4516047
_shelx_shelxl_version_number 2017/1
_shelx_space_group_comment
;
The symmetry employed for this shelxl refinement is uniquely defined
by the following loop, which should always be used as a source of
symmetry information in preference to the above space-group names.
They are only intended as comments.
;
_shelx_estimated_absorpt_t_min 0.364
_shelx_estimated_absorpt_t_max 0.410

loop_
_space_group_symop_operation_xyz
'x, y, z'
'-x, -y, -z'

loop_
_atom_site_label
_atom_site_type_symbol
_atom_site_fract_x
_atom_site_fract_y
_atom_site_fract_z
_atom_site_U_iso_or_equiv
_atom_site_adp_type
_atom_site_occupancy
_atom_site_site_symmetry_order
_atom_site_calc_flag
_atom_site_refinement_flags_posn
_atom_site_refinement_flags_adp
Pt1 Pt 0.71872(3) 0.30715(2) 0.65661(2) 0.04424(13) Uani 1 1 d . .
Cl1 Cl 0.9288(2) 0.4198(2) 0.73716(18) 0.0737(7) Uani 1 1 d . .
Cl2 Cl 0.5135(2) 0.1817(2) 0.5942(2) 0.0809(8) Uani 1 1 d . .
N1 N 0.7981(6) 0.2321(5) 0.5846(4) 0.0412(14) Uani 1 1 d . .
N2 N 0.8832(6) 0.1009(5) 0.5762(4) 0.0472(15) Uani 1 1 d . .
H2 H 0.843092 0.085193 0.515515 0.057 Uiso 1 1 calc R U
N3 N 0.8697(7) 0.1582(6) 0.7206(5) 0.0572(18) Uani 1 1 d . .
H3 H 0.897721 0.214258 0.758544 0.069 Uiso 1 1 calc R U
N4 N 0.6410(6) 0.3808(5) 0.7315(4) 0.0465(14) Uani 1 1 d . .
N5 N 0.6225(8) 0.4206(6) 0.8809(5) 0.0616(19) Uani 1 1 d . .
H5 H 0.636306 0.483662 0.868923 0.074 Uiso 1 1 calc R U
N6 N 0.6566(7) 0.2701(5) 0.8447(5) 0.0602(18) Uani 1 1 d . .
H6 H 0.613768 0.216650 0.802964 0.072 Uiso 1 1 calc DR U
C1 C 0.8474(7) 0.1647(6) 0.6246(5) 0.0472(18) Uani 1 1 d . .
C8 C 0.6011(18) 0.1149(16) 0.4164(15) 0.220(11) Uani 1 1 d D U
H8A H 0.536514 0.091318 0.354016 0.329 Uiso 1 1 calc R U
H8B H 0.639878 0.063290 0.436992 0.329 Uiso 1 1 calc R U
H8C H 0.558833 0.127283 0.461465 0.329 Uiso 1 1 calc R U
C15 C 0.8297(10) -0.1163(7) 0.5400(7) 0.085(3) Uani 1 1 d D .
H15A H 0.830942 -0.185390 0.536965 0.128 Uiso 1 1 calc R U
H15B H 0.761001 -0.114356 0.565856 0.128 Uiso 1 1 calc R U
H15C H 0.813074 -0.094802 0.476588 0.128 Uiso 1 1 calc R U
C22 C 1.0619(10) 0.1472(8) 0.8956(7) 0.087(3) Uani 1 1 d D .
H22A H 1.058634 0.206865 0.863020 0.130 Uiso 1 1 calc R U
H22B H 1.061187 0.158816 0.960248 0.130 Uiso 1 1 calc R U
H22C H 1.141500 0.134752 0.897023 0.130 Uiso 1 1 calc R U
C23 C 0.6395(8) 0.3591(6) 0.8180(6) 0.0454(18) Uani 1 1 d . .
C30 C 0.3688(13) 0.3601(10) 0.6658(11) 0.125(5) Uani 1 1 d D U
H30A H 0.282989 0.365935 0.639430 0.188 Uiso 1 1 calc R U
H30B H 0.373407 0.303091 0.630959 0.188 Uiso 1 1 calc R U
H30C H 0.382932 0.348780 0.732299 0.188 Uiso 1 1 calc R U
C37 C 0.7580(11) 0.5604(8) 1.0501(8) 0.095(3) Uani 1 1 d D .
H37A H 0.791778 0.596939 1.113494 0.142 Uiso 1 1 calc R U
H37B H 0.828118 0.546181 1.034181 0.142 Uiso 1 1 calc R U
H37C H 0.723913 0.601867 1.004467 0.142 Uiso 1 1 calc R U
C44 C 0.5967(14) 0.0637(8) 0.9067(10) 0.119(4) Uani 1 1 d D U
H44A H 0.551054 0.082766 0.847203 0.178 Uiso 1 1 calc DR U
H44B H 0.630398 0.011579 0.893505 0.178 Uiso 1 1 calc R U
H44C H 0.536369 0.037307 0.943078 0.178 Uiso 1 1 calc R U
C2 C 0.8030(10) 0.2555(7) 0.4906(6) 0.072(2) Uani 1 1 d D U
C3 C 0.9235(14) 0.3342(8) 0.4842(10) 0.128(4) Uani 1 1 d D U
H3A H 0.998219 0.363368 0.537247 0.154 Uiso 1 1 calc R U
C4 C 0.9176(18) 0.3618(12) 0.3922(11) 0.177(6) Uani 1 1 d D U
H4 H 0.987197 0.415581 0.382442 0.212 Uiso 1 1 calc R U
C5 C 0.8084(19) 0.3095(12) 0.3156(12) 0.186(7) Uani 1 1 d D U
H5A H 0.810042 0.329795 0.255262 0.223 Uiso 1 1 calc R U
C6 C 0.6967(18) 0.2300(12) 0.3187(8) 0.168(6) Uani 1 1 d D U
H6A H 0.626642 0.196057 0.264105 0.201 Uiso 1 1 calc R U
C7 C 0.6984(14) 0.2051(10) 0.4117(7) 0.114(4) Uani 1 1 d D U
C9 C 0.9843(7) 0.0573(5) 0.6196(5) 0.0480(19) Uani 1 1 d D .
C10 C 1.1074(8) 0.1223(7) 0.6758(6) 0.063(2) Uani 1 1 d D .
H10 H 1.124245 0.192798 0.685598 0.076 Uiso 1 1 calc R U
C11 C 1.2052(11) 0.0826(9) 0.7173(8) 0.086(3) Uani 1 1 d D .
H11 H 1.287524 0.125710 0.756508 0.103 Uiso 1 1 calc R U
C12 C 1.1805(12) -0.0209(9) 0.7004(8) 0.095(4) Uani 1 1 d D .
H12 H 1.246392 -0.048208 0.727458 0.114 Uiso 1 1 calc R U
C13 C 1.0581(10) -0.0843(8) 0.6433(6) 0.074(3) Uani 1 1 d D .
H13 H 1.042674 -0.154465 0.632449 0.089 Uiso 1 1 calc R U
C14 C 0.9567(8) -0.0472(6) 0.6015(6) 0.056(2) Uani 1 1 d D .
C16 C 0.8488(8) 0.0630(7) 0.7608(5) 0.056(2) Uani 1 1 d D .
C17 C 0.7389(9) -0.0197(7) 0.7169(7) 0.064(2) Uani 1 1 d D .
H17 H 0.674766 -0.012400 0.663338 0.077 Uiso 1 1 calc R U
C18 C 0.7218(11) -0.1145(8) 0.7512(8) 0.084(3) Uani 1 1 d D .
H18 H 0.646781 -0.171158 0.720659 0.101 Uiso 1 1 calc R U
C19 C 0.8169(10) -0.1249(8) 0.8313(7) 0.084(3) Uani 1 1 d D .
H19 H 0.806666 -0.188934 0.854173 0.100 Uiso 1 1 calc R U
C20 C 0.9261(10) -0.0408(7) 0.8768(7) 0.070(3) Uani 1 1 d D .
H20 H 0.989054 -0.048675 0.930792 0.084 Uiso 1 1 calc R U
C21 C 0.9458(8) 0.0566(7) 0.8443(6) 0.061(2) Uani 1 1 d D .
C24 C 0.5978(9) 0.4617(7) 0.6913(6) 0.064(2) Uani 1 1 d D U
C25 C 0.6934(14) 0.5530(7) 0.6807(9) 0.105(4) Uani 1 1 d D U
H25 H 0.782327 0.560415 0.705896 0.126 Uiso 1 1 calc R U
C26 C 0.6625(18) 0.6312(11) 0.6355(13) 0.152(6) Uani 1 1 d D U
H26 H 0.726248 0.690974 0.627651 0.182 Uiso 1 1 calc R U
C27 C 0.5282(17) 0.6143(12) 0.6021(10) 0.130(5) Uani 1 1 d D U
H27 H 0.503363 0.666116 0.570430 0.156 Uiso 1 1 calc R U
C28 C 0.4299(16) 0.5306(10) 0.6107(9) 0.119(4) Uani 1 1 d D U
H28 H 0.341433 0.524761 0.586325 0.143 Uiso 1 1 calc R U
C29 C 0.4678(11) 0.4526(9) 0.6582(8) 0.093(3) Uani 1 1 d D U
C31 C 0.5849(8) 0.3944(6) 0.9641(5) 0.053(2) Uani 1 1 d D .
C32 C 0.4865(9) 0.3028(8) 0.9641(7) 0.073(3) Uani 1 1 d D .
H32 H 0.443068 0.257831 0.907704 0.088 Uiso 1 1 calc R U
C33 C 0.4511(11) 0.2764(10) 1.0453(8) 0.095(4) Uani 1 1 d D .
H33 H 0.387080 0.212986 1.044898 0.113 Uiso 1 1 calc R U
C34 C 0.5116(12) 0.3451(10) 1.1272(8) 0.098(4) Uani 1 1 d D .
H34 H 0.486170 0.329521 1.182071 0.118 Uiso 1 1 calc R U
C35 C 0.6094(11) 0.4366(10) 1.1280(7) 0.084(3) Uani 1 1 d D .
H35 H 0.648942 0.482571 1.183805 0.101 Uiso 1 1 calc R U
C36 C 0.6518(9) 0.4631(7) 1.0475(6) 0.069(3) Uani 1 1 d D .
C38 C 0.7377(9) 0.2544(7) 0.9343(6) 0.065(2) Uani 1 1 d D U
C39 C 0.8456(10) 0.3376(9) 0.9888(7) 0.083(3) Uani 1 1 d D U
H39 H 0.865227 0.402323 0.966786 0.100 Uiso 1 1 calc R U
C40 C 0.9226(13) 0.3229(13) 1.0753(8) 0.121(4) Uani 1 1 d D U
H40 H 0.994049 0.378034 1.113266 0.145 Uiso 1 1 calc R U
C41 C 0.8933(15) 0.2251(12) 1.1061(10) 0.143(6) Uani 1 1 d D U
H41 H 0.945978 0.213989 1.164129 0.171 Uiso 1 1 calc R U
C42 C 0.7850(14) 0.1443(12) 1.0497(8) 0.121(4) Uani 1 1 d D U
H42 H 0.764805 0.080096 1.072760 0.145 Uiso 1 1 calc R U
C43 C 0.7057(11) 0.1537(8) 0.9616(7) 0.088(3) Uani 1 1 d D U

loop_
_atom_site_aniso_label
_atom_site_aniso_U_11
_atom_site_aniso_U_22
_atom_site_aniso_U_33
_atom_site_aniso_U_23
_atom_site_aniso_U_13
_atom_site_aniso_U_12
Pt1 0.0476(2) 0.04186(19) 0.0483(2) 0.01102(13) 0.02097(14) 0.01657(14)
Cl1 0.0540(13) 0.0733(15) 0.0785(15) -0.0156(12) 0.0177(11) 0.0053(11)
Cl2 0.0482(13) 0.0714(15) 0.114(2) -0.0218(14) 0.0336(13) 0.0019(11)
N1 0.039(3) 0.046(3) 0.042(3) 0.012(3) 0.019(3) 0.014(3)
N2 0.047(4) 0.058(4) 0.043(3) 0.007(3) 0.014(3) 0.026(3)
N3 0.080(5) 0.058(4) 0.045(4) 0.012(3) 0.018(3) 0.038(4)
N4 0.053(4) 0.046(4) 0.047(4) 0.011(3) 0.023(3) 0.020(3)
N5 0.091(6) 0.056(4) 0.056(4) 0.018(3) 0.036(4) 0.037(4)
N6 0.082(5) 0.057(4) 0.047(4) 0.014(3) 0.022(4) 0.028(4)
C1 0.047(4) 0.049(4) 0.051(4) 0.008(4) 0.022(4) 0.019(4)
C8 0.125(15) 0.31(3) 0.165(16) 0.005(14) 0.022(12) 0.020(12)
C15 0.108(9) 0.061(6) 0.085(7) 0.007(5) 0.047(7) 0.013(6)
C22 0.091(8) 0.089(8) 0.059(6) 0.016(5) 0.004(6) 0.022(7)
C23 0.046(4) 0.046(4) 0.049(4) 0.009(4) 0.019(4) 0.019(4)
C30 0.098(8) 0.097(8) 0.173(14) 0.000(9) 0.014(9) 0.048(6)
C37 0.090(8) 0.089(8) 0.096(8) -0.003(7) 0.021(7) 0.028(7)
C44 0.167(12) 0.062(6) 0.148(11) 0.050(6) 0.086(8) 0.034(6)
C2 0.120(7) 0.081(6) 0.066(5) 0.039(4) 0.058(5) 0.074(5)
C3 0.213(10) 0.092(7) 0.181(9) 0.098(7) 0.159(8) 0.098(7)
C4 0.277(16) 0.169(13) 0.226(13) 0.145(11) 0.200(12) 0.149(11)
C5 0.36(2) 0.211(16) 0.156(10) 0.099(10) 0.177(10) 0.236(14)
C6 0.307(17) 0.197(14) 0.075(6) 0.044(8) 0.040(9) 0.199(12)
C7 0.187(10) 0.141(10) 0.062(6) 0.022(6) 0.031(6) 0.126(7)
C9 0.058(5) 0.055(5) 0.051(4) 0.021(4) 0.030(4) 0.033(4)
C10 0.061(6) 0.065(6) 0.065(6) 0.011(5) 0.017(5) 0.025(5)
C11 0.070(7) 0.108(9) 0.078(7) 0.011(6) 0.012(6) 0.037(7)
C12 0.109(10) 0.137(12) 0.081(8) 0.033(8) 0.039(7) 0.089(9)
C13 0.110(8) 0.080(7) 0.061(6) 0.029(5) 0.040(6) 0.058(7)
C14 0.079(6) 0.061(5) 0.044(4) 0.015(4) 0.029(4) 0.036(5)
C16 0.065(6) 0.062(5) 0.057(5) 0.018(4) 0.033(4) 0.031(5)
C17 0.057(6) 0.079(7) 0.069(6) 0.027(5) 0.037(5) 0.024(5)
C18 0.086(8) 0.084(8) 0.095(8) 0.018(6) 0.055(7) 0.020(6)
C19 0.108(9) 0.080(7) 0.092(8) 0.043(6) 0.057(7) 0.047(7)
C20 0.082(7) 0.075(7) 0.058(5) 0.026(5) 0.025(5) 0.030(6)
C21 0.068(6) 0.072(6) 0.049(5) 0.023(4) 0.020(4) 0.030(5)
C24 0.106(6) 0.060(5) 0.050(5) 0.021(4) 0.039(5) 0.046(5)
C25 0.162(9) 0.064(6) 0.118(10) 0.031(6) 0.075(8) 0.049(6)
C26 0.227(14) 0.080(9) 0.187(18) 0.059(10) 0.104(15) 0.066(11)
C27 0.239(15) 0.123(10) 0.081(8) 0.042(9) 0.060(11) 0.121(11)
C28 0.172(12) 0.116(9) 0.084(8) -0.003(7) 0.007(8) 0.097(9)
C29 0.116(7) 0.089(7) 0.080(7) -0.001(6) 0.014(7) 0.057(6)
C31 0.058(5) 0.069(6) 0.045(4) 0.011(4) 0.021(4) 0.036(5)
C32 0.057(6) 0.097(8) 0.068(6) 0.016(5) 0.027(5) 0.024(6)
C33 0.081(8) 0.109(10) 0.117(10) 0.045(8) 0.057(8) 0.038(7)
C34 0.101(10) 0.155(13) 0.072(7) 0.041(8) 0.046(7) 0.071(10)
C35 0.093(8) 0.121(10) 0.050(6) 0.004(6) 0.021(6) 0.054(8)
C36 0.081(7) 0.077(7) 0.057(5) 0.007(5) 0.014(5) 0.044(6)
C38 0.086(6) 0.079(5) 0.059(5) 0.027(4) 0.043(4) 0.048(5)
C39 0.082(7) 0.109(7) 0.072(6) 0.007(5) 0.015(5) 0.057(5)
C40 0.117(9) 0.203(12) 0.076(7) 0.011(8) 0.019(6) 0.107(9)
C41 0.176(14) 0.248(16) 0.068(8) 0.055(8) 0.035(7) 0.157(12)
C42 0.178(12) 0.178(12) 0.097(8) 0.085(8) 0.085(6) 0.137(9)
C43 0.125(8) 0.100(6) 0.084(6) 0.050(5) 0.069(5) 0.065(6)

loop_
_atom_type_symbol
_atom_type_description
_atom_type_scat_dispersion_real
_atom_type_scat_dispersion_imag
_atom_type_scat_source
C C 0.0033 0.0016 'International Tables Vol C Tables 4.2.6.8 and 6.1.1.4'
H H 0.0000 0.0000 'International Tables Vol C Tables 4.2.6.8 and 6.1.1.4'
N N 0.0061 0.0033 'International Tables Vol C Tables 4.2.6.8 and 6.1.1.4'
Cl Cl 0.1484 0.1585 'International Tables Vol C Tables 4.2.6.8 and 6.1.1.4'
Pt Pt -1.7033 8.3905 'International Tables Vol C Tables 4.2.6.8 and 6.1.1.4'

loop_
_geom_angle_atom_site_label_1
_geom_angle_atom_site_label_2
_geom_angle_atom_site_label_3
_geom_angle
N1 Pt1 N4 178.6(2)
N1 Pt1 Cl2 90.76(18)
N4 Pt1 Cl2 89.46(20)
N1 Pt1 Cl1 89.56(18)
N4 Pt1 Cl1 90.03(19)
Cl2 Pt1 Cl1 172.03(10)
C1 N1 C2 119.7(6)
C1 N1 Pt1 120.2(5)
C2 N1 Pt1 120.1(5)
C1 N2 C9 124.5(6)
C1 N2 H2 117.7
C9 N2 H2 117.7
C1 N3 C16 122.9(7)
C1 N3 H3 118.6
C16 N3 H3 118.6
C23 N4 C24 120.5(6)
C23 N4 Pt1 120.2(5)
C24 N4 Pt1 119.1(5)
C23 N5 C31 127.9(7)
C23 N5 H5 116.1
C31 N5 H5 116.1
C23 N6 C38 127.5(7)
C23 N6 H6 116.3
C38 N6 H6 116.3
N1 C1 N2 123.2(7)
N1 C1 N3 119.8(7)
N2 C1 N3 116.9(7)
C7 C8 H8A 109.5
C7 C8 H8B 109.5
H8A C8 H8B 109.5
C7 C8 H8C 109.5
H8A C8 H8C 109.5
H8B C8 H8C 109.5
C14 C15 H15A 109.5
C14 C15 H15B 109.5
H15A C15 H15B 109.5
C14 C15 H15C 109.5
H15A C15 H15C 109.5
H15B C15 H15C 109.5
C21 C22 H22A 109.5
C21 C22 H22B 109.5
H22A C22 H22B 109.5
C21 C22 H22C 109.5
H22A C22 H22C 109.5
H22B C22 H22C 109.5
N4 C23 N5 123.5(7)
N4 C23 N6 117.5(7)
N5 C23 N6 119.1(7)
C29 C30 H30A 109.5
C29 C30 H30B 109.5
H30A C30 H30B 109.5
C29 C30 H30C 109.5
H30A C30 H30C 109.5
H30B C30 H30C 109.5
C36 C37 H37A 109.5
C36 C37 H37B 109.5
H37A C37 H37B 109.5
C36 C37 H37C 109.5
H37A C37 H37C 109.5
H37B C37 H37C 109.5
C43 C44 H44A 109.5
C43 C44 H44B 109.5
H44A C44 H44B 109.5
C43 C44 H44C 109.5
H44A C44 H44C 109.5
H44B C44 H44C 109.5
C7 C2 N1 120.3(9)
C7 C2 C3 122.8(10)
N1 C2 C3 116.8(9)
C4 C3 C2 114.4(12)
C4 C3 H3A 122.8
C2 C3 H3A 122.8
C5 C4 C3 119.8(14)
C5 C4 H4 120.1
C3 C4 H4 120.1
C4 C5 C6 126.9(15)
C4 C5 H5A 116.5
C6 C5 H5A 116.5
C5 C6 C7 113.8(13)
C5 C6 H6A 123.1
C7 C6 H6A 123.1
C2 C7 C8 121.8(13)
C2 C7 C6 121.9(13)
C8 C7 C6 115.2(15)
C14 C9 C10 121.7(7)
C14 C9 N2 119.3(7)
C10 C9 N2 118.9(7)
C11 C10 C9 119.9(9)
C11 C10 H10 120.1
C9 C10 H10 120.1
C12 C11 C10 119.6(10)
C12 C11 H11 120.2
C10 C11 H11 120.2
C11 C12 C13 119.9(9)
C11 C12 H12 120.1
C13 C12 H12 120.1
C12 C13 C14 122.2(9)
C12 C13 H13 118.9
C14 C13 H13 118.9
C9 C14 C13 116.8(8)
C9 C14 C15 122.6(7)
C13 C14 C15 120.5(8)
C17 C16 C21 121.8(8)
C17 C16 N3 119.7(7)
C21 C16 N3 118.4(7)
C16 C17 C18 120.4(9)
C16 C17 H17 119.8
C18 C17 H17 119.8
C17 C18 C19 119.6(10)
C17 C18 H18 120.2
C19 C18 H18 120.2
C20 C19 C18 119.9(9)
C20 C19 H19 120.1
C18 C19 H19 120.1
C19 C20 C21 121.9(9)
C19 C20 H20 119.1
C21 C20 H20 119.1
C20 C21 C16 116.3(8)
C20 C21 C22 121.3(8)
C16 C21 C22 122.4(8)
C29 C24 C25 118.5(10)
C29 C24 N4 123.1(8)
C25 C24 N4 118.3(9)
C26 C25 C24 123.3(13)
C26 C25 H25 118.4
C24 C25 H25 118.4
C25 C26 C27 114.3(14)
C25 C26 H26 122.8
C27 C26 H26 122.8
C28 C27 C26 126.6(14)
C28 C27 H27 116.7
C26 C27 H27 116.7
C27 C28 C29 116.5(13)
C27 C28 H28 121.7
C29 C28 H28 121.7
C24 C29 C28 120.8(11)
C24 C29 C30 119.7(10)
C28 C29 C30 119.4(12)
C32 C31 C36 120.5(8)
C32 C31 N5 121.4(7)
C36 C31 N5 118.1(8)
C33 C32 C31 121.5(10)
C33 C32 H32 119.2
C31 C32 H32 119.2
C32 C33 C34 119.0(11)
C32 C33 H33 120.5
C34 C33 H33 120.5
C35 C34 C33 120.0(10)
C35 C34 H34 120.0
C33 C34 H34 120.0
C34 C35 C36 122.1(10)
C34 C35 H35 118.9
C36 C35 H35 118.9
C31 C36 C35 116.8(9)
C31 C36 C37 121.8(8)
C35 C36 C37 121.4(9)
C39 C38 C43 123.3(9)
C39 C38 N6 119.1(8)
C43 C38 N6 117.6(9)
C40 C39 C38 119.2(12)
C40 C39 H39 120.4
C38 C39 H39 120.4
C39 C40 C41 119.5(13)
C39 C40 H40 120.2
C41 C40 H40 120.2
C42 C41 C40 119.5(13)
C42 C41 H41 120.2
C40 C41 H41 120.2
C43 C42 C41 123.6(13)
C43 C42 H42 118.2
C41 C42 H42 118.2
C42 C43 C38 114.7(11)
C42 C43 C44 119.5(11)
C38 C43 C44 125.7(9)

loop_
_geom_bond_atom_site_label_1
_geom_bond_atom_site_label_2
_geom_bond_distance
Pt1 N1 2.031(6)
Pt1 N4 2.031(6)
Pt1 Cl2 2.296(2)
Pt1 Cl1 2.308(2)
N1 C1 1.295(9)
N1 C2 1.424(10)
N2 C1 1.353(9)
N2 C9 1.448(9)
N2 H2 0.8600
N3 C1 1.360(9)
N3 C16 1.417(10)
N3 H3 0.8600
N4 C23 1.303(9)
N4 C24 1.425(10)
N5 C23 1.344(10)
N5 C31 1.411(10)
N5 H5 0.8600
N6 C23 1.347(10)
N6 C38 1.427(11)
N6 H6 0.8600
C8 C7 1.376(14)
C8 H8A 0.9600
C8 H8B 0.9600
C8 H8C 0.9600
C15 C14 1.450(11)
C15 H15A 0.9600
C15 H15B 0.9600
C15 H15C 0.9600
C22 C21 1.474(11)
C22 H22A 0.9600
C22 H22B 0.9600
C22 H22C 0.9600
C30 C29 1.419(13)
C30 H30A 0.9600
C30 H30B 0.9600
C30 H30C 0.9600
C37 C36 1.464(11)
C37 H37A 0.9600
C37 H37B 0.9600
C37 H37C 0.9600
C44 C43 1.450(12)
C44 H44A 0.9600
C44 H44B 0.9600
C44 H44C 0.9600
C2 C7 1.365(11)
C2 C3 1.457(11)
C3 C4 1.388(12)
C3 H3A 0.9300
C4 C5 1.376(13)
C4 H4 0.9300
C5 C6 1.380(13)
C5 H5A 0.9300
C6 C7 1.399(11)
C6 H6A 0.9300
C9 C14 1.379(9)
C9 C10 1.382(10)
C10 C11 1.376(10)
C10 H10 0.9300
C11 C12 1.369(11)
C11 H11 0.9300
C12 C13 1.373(11)
C12 H12 0.9300
C13 C14 1.386(10)
C13 H13 0.9300
C16 C17 1.358(10)
C16 C21 1.408(9)
C17 C18 1.376(10)
C17 H17 0.9300
C18 C19 1.383(10)
C18 H18 0.9300
C19 C20 1.369(10)
C19 H19 0.9300
C20 C21 1.397(10)
C20 H20 0.9300
C24 C29 1.362(11)
C24 C25 1.403(11)
C25 C26 1.358(12)
C25 H25 0.9300
C26 C27 1.382(13)
C26 H26 0.9300
C27 C28 1.345(12)
C27 H27 0.9300
C28 C29 1.401(11)
C28 H28 0.9300
C31 C32 1.377(10)
C31 C36 1.392(9)
C32 C33 1.372(10)
C32 H32 0.9300
C33 C34 1.373(11)
C33 H33 0.9300
C34 C35 1.370(11)
C34 H34 0.9300
C35 C36 1.399(10)
C35 H35 0.9300
C38 C39 1.391(11)
C38 C43 1.406(10)
C39 C40 1.369(11)
C39 H39 0.9300
C40 C41 1.390(12)
C40 H40 0.9300
C41 C42 1.385(12)
C41 H41 0.9300
C42 C43 1.372(11)
C42 H42 0.9300

loop_
_geom_torsion_atom_site_label_1
_geom_torsion_atom_site_label_2
_geom_torsion_atom_site_label_3
_geom_torsion_atom_site_label_4
_geom_torsion
C2 N1 C1 N2 -12.1(12)
Pt1 N1 C1 N2 169.6(6)
C2 N1 C1 N3 165.5(8)
Pt1 N1 C1 N3 -12.7(10)
C9 N2 C1 N1 153.0(7)
C9 N2 C1 N3 -24.7(11)
C16 N3 C1 N1 142.6(8)
C16 N3 C1 N2 -39.6(11)
C24 N4 C23 N5 -12.9(12)
Pt1 N4 C23 N5 162.3(6)
C24 N4 C23 N6 167.4(8)
Pt1 N4 C23 N6 -17.4(10)
C31 N5 C23 N4 161.8(8)
C31 N5 C23 N6 -18.5(13)
C38 N6 C23 N4 136.4(8)
C38 N6 C23 N5 -43.3(12)
C1 N1 C2 C7 93.9(10)
Pt1 N1 C2 C7 -87.8(9)
C1 N1 C2 C3 -85.8(10)
Pt1 N1 C2 C3 92.5(8)
C7 C2 C3 C4 6.9(15)
N1 C2 C3 C4 -173.4(9)
C2 C3 C4 C5 -5.5(16)
C3 C4 C5 C6 1.5(15)
C4 C5 C6 C7 1.8(13)
N1 C2 C7 C8 -16.2(19)
C3 C2 C7 C8 163.5(15)
N1 C2 C7 C6 176.4(9)
C3 C2 C7 C6 -3.9(16)
C5 C6 C7 C2 -0.5(15)
C5 C6 C7 C8 -168.7(13)
C1 N2 C9 C14 130.9(8)
C1 N2 C9 C10 -50.9(11)
C14 C9 C10 C11 -1.6(13)
N2 C9 C10 C11 -179.7(8)
C9 C10 C11 C12 1.6(15)
C10 C11 C12 C13 -0.8(17)
C11 C12 C13 C14 0.0(15)
C10 C9 C14 C13 0.7(12)
N2 C9 C14 C13 178.8(7)
C10 C9 C14 C15 -177.8(8)
N2 C9 C14 C15 0.3(12)
C12 C13 C14 C9 0.1(13)
C12 C13 C14 C15 178.7(9)
C1 N3 C16 C17 -42.6(11)
C1 N3 C16 C21 135.5(8)
C21 C16 C17 C18 -2.7(13)
N3 C16 C17 C18 175.4(8)
C16 C17 C18 C19 0.5(14)
C17 C18 C19 C20 1.0(15)
C18 C19 C20 C21 -0.4(15)
C19 C20 C21 C16 -1.6(14)
C19 C20 C21 C22 178.2(10)
C17 C16 C21 C20 3.1(13)
N3 C16 C21 C20 -174.9(8)
C17 C16 C21 C22 -176.7(9)
N3 C16 C21 C22 5.3(13)
C23 N4 C24 C29 -75.1(12)
Pt1 N4 C24 C29 109.7(9)
C23 N4 C24 C25 108.5(10)
Pt1 N4 C24 C25 -66.7(10)
C29 C24 C25 C26 -2.8(18)
N4 C24 C25 C26 173.8(12)
C24 C25 C26 C27 1(2)
C25 C26 C27 C28 0(3)
C26 C27 C28 C29 0(2)
C25 C24 C29 C28 2.9(16)
N4 C24 C29 C28 -173.5(9)
C25 C24 C29 C30 178.4(12)
N4 C24 C29 C30 2.0(16)
C27 C28 C29 C24 -1.5(19)
C27 C28 C29 C30 -177.1(13)
C23 N5 C31 C32 -42.1(13)
C23 N5 C31 C36 136.7(9)
C36 C31 C32 C33 0.2(14)
N5 C31 C32 C33 179.0(9)
C31 C32 C33 C34 2.8(16)
C32 C33 C34 C35 -2.6(17)
C33 C34 C35 C36 -0.5(18)
C32 C31 C36 C35 -3.2(13)
N5 C31 C36 C35 178.0(8)
C32 C31 C36 C37 179.2(9)
N5 C31 C36 C37 0.3(13)
C34 C35 C36 C31 3.4(15)
C34 C35 C36 C37 -178.9(11)
C23 N6 C38 C39 -24.9(13)
C23 N6 C38 C43 156.9(8)
C43 C38 C39 C40 -2.6(15)
N6 C38 C39 C40 179.3(9)
C38 C39 C40 C41 1.3(18)
C39 C40 C41 C42 -1(2)
C40 C41 C42 C43 3(2)
C41 C42 C43 C38 -3.7(18)
C41 C42 C43 C44 178.3(13)
C39 C38 C43 C42 3.7(15)
N6 C38 C43 C42 -178.2(9)
C39 C38 C43 C44 -178.4(11)
N6 C38 C43 C44 -0.3(15)
